data_7711588
loop_
_publ_author_name
'Pournara, Anastasia'
'Evangelou, Dimitrios'
'Roukounaki, Christina'
'Andreou, Evangelos K.'
'Armatas, Gerasimos S.'
'Lazarides, Theodore'
'Manos, Manolis J.'

_publ_section_title
;
 Highly efficient sorption and luminescence sensing of oxoanionic species
 by 8-connected alkyl-amino functionalized Zr4+ MOFs
;
_journal_name_full 'Dalton Transactions'
_journal_paper_doi 10.1039/D2DT02848D
_journal_year 2022
_chemical_compound_source 'see text'
_chemical_formula_moiety '2(C12 H12 Cr2 N O13 Zr1.50), 4(O)'
_chemical_formula_sum 'C24 H24 Cr4 N2 O30 Zr3'
_chemical_formula_weight 1302.11
_space_group_IT_number 87
_space_group_name_Hall '-I 4'
_space_group_name_H-M_alt 'I 4/m'
_symmetry_cell_setting tetragonal
_symmetry_Int_Tables_number 87
_symmetry_space_group_name_Hall '-I 4'
_symmetry_space_group_name_H-M 'I 4/m'
_audit_update_record
;
2022-08-29 deposited with the CCDC.	2022-10-27 downloaded from the CCDC.
;
_cell_angle_alpha 90
_cell_angle_beta 90
_cell_angle_gamma 90
_cell_formula_units_Z 4
_cell_length_a 14.655(18)
_cell_length_b 14.655(18)
_cell_length_c 20.74(2)
_cell_volume 4454(9)
_computing_cell_refinement 'TOPAS V.6, BRUKER'
_computing_publication_material 'PLATON (Spek, 2003)'
_computing_structure_refinement 'TOPAS V.6, BRUKER'
_diffrn_ambient_temperature 298
_diffrn_measurement_device_type 'BRUKER D2 PHASER'
_diffrn_radiation_probe x-ray
_diffrn_radiation_type CuK\a
_diffrn_radiation_wavelength 1.54184
_exptl_absorpt_coefficient_mu 14.166
_exptl_crystal_density_diffrn 1.942
_exptl_crystal_density_method 'Not Measured'
_exptl_crystal_F_000 2552
_cod_data_source_file d2dt02848d2.cif
_cod_data_source_block BUTDICHROMATE
_cod_original_cell_volume 4454(12)
_cod_database_code 7711588

loop_
_space_group_symop_id
_space_group_symop_operation_xyz
1 x,y,z
2 -y,x,z
3 -x,-y,z
4 y,-x,z
5 -x,-y,-z
6 y,-x,-z
7 x,y,-z
8 -y,x,-z
9 1/2+x,1/2+y,1/2+z
10 1/2-y,1/2+x,1/2+z
11 1/2-x,1/2-y,1/2+z
12 1/2+y,1/2-x,1/2+z
13 1/2-x,1/2-y,1/2-z
14 1/2+y,1/2-x,1/2-z
15 1/2+x,1/2+y,1/2-z
16 1/2-y,1/2+x,1/2-z

loop_
_atom_site_label
_atom_site_type_symbol
_atom_site_thermal_displace_type
_atom_site_fract_x
_atom_site_fract_y
_atom_site_fract_z
_atom_site_occupancy
_atom_site_U_iso_or_equiv
_atom_site_calc_flag
_atom_site_refinement_flags
_atom_site_disorder_assembly
_atom_site_disorder_group
Zr35 Zr Uiso 0.11950 0.11950 0.00000 1.000 0.0500 . . . .
Zr37 Zr Uiso 0.00000 0.00000 0.11940 1.000 0.0500 . . . .
Cr18 Cr Uiso 0.37550 -0.10280 -0.03740 0.500 0.1000 . . . .
Cr36 Cr Uiso 0.38550 0.11410 0.00000 1.000 0.1000 . . . .
O1 O Uiso -0.00110 0.13240 0.06280 1.000 0.0500 . . . .
O2 O Uiso 0.16990 0.16990 0.09490 1.000 0.0800 . . . .
O3 O Uiso 0.09500 0.09500 0.16970 1.000 0.0800 . . . .
O14 O Uiso 0.42670 0.14940 0.06670 0.500 0.1000 . . . .
O15 O Uiso 0.43570 0.16560 0.05970 0.500 0.1000 . . . .
O16 O Uiso 0.41550 -0.08880 -0.10860 0.500 0.1000 . . . .
O17 O Uiso 0.26290 -0.11970 -0.04660 0.500 0.1000 . . . .
O32 O Uiso 0.27460 0.14290 0.00000 1.000 0.1000 . . . .
O33 O Uiso 0.41070 -0.00720 0.00000 1.000 0.1000 . . . .
O34 O Uiso 0.41840 -0.19360 0.00000 1.000 0.1000 . . . .
N8 N Uiso 0.28250 0.29820 0.11950 0.500 0.1000 . . . .
C4 C Uiso 0.15330 0.15330 0.15310 1.000 0.0800 . . . .
C5 C Uiso 0.20200 0.20200 0.20070 1.000 0.0800 . . . .
C6 C Uiso 0.19690 0.17600 0.26490 1.000 0.0800 . . . .
C7 C Uiso 0.25520 0.27620 0.18330 1.000 0.0800 . . . .
C9 C Uiso 0.30210 0.21760 0.07970 0.500 0.1000 . . . .
C10 C Uiso 0.33560 0.13830 0.11970 0.500 0.1000 . . . .
C11 C Uiso 0.29140 0.04590 0.12000 0.500 0.1000 . . . .
C12 C Uiso 0.29520 -0.01060 0.18040 0.500 0.1000 . . . .
O13 O Uiso 0.18900 0.00900 0.30450 1.000 0.1200 . . . .
H6 H Uiso 0.16110 0.12550 0.27550 1.000 0.0960 . . . .
H8 H Uiso 0.23730 0.33020 0.10060 0.500 0.1200 . . . .
H9 H Uiso 0.24600 0.19930 0.05720 0.500 0.1200 . . . .
H9A H Uiso 0.34920 0.23350 0.04790 0.500 0.1200 . . . .
H10 H Uiso 0.39920 0.12800 0.10640 0.500 0.1200 . . . .
H10A H Uiso 0.33420 0.15950 0.16470 0.500 0.1200 . . . .
H11 H Uiso 0.22650 0.05510 0.10960 0.500 0.1200 . . . .
H11A H Uiso 0.32040 0.01000 0.08560 0.500 0.1200 . . . .
H12 H Uiso 0.35850 -0.02290 0.19130 0.500 0.1200 . . . .
H12A H Uiso 0.26330 -0.06790 0.17340 0.500 0.1200 . . . .
H12B H Uiso 0.26640 0.02260 0.21550 0.500 0.1200 . . . .

loop_
_atom_type_symbol
_atom_type_description
_atom_type_scat_dispersion_real
_atom_type_scat_dispersion_imag
_atom_type_scat_source
C C 0.0033 0.0016 ' International Tables Vol C Tables 4.2.6.8 and 6.1.1.4'
H H 0.0000 0.0000 ' International Tables Vol C Tables 4.2.6.8 and 6.1.1.4'
Cr Cr 0.3209 0.6236 ' International Tables Vol C Tables 4.2.6.8 and 6.1.1.4'
N N 0.0061 0.0033 ' International Tables Vol C Tables 4.2.6.8 and 6.1.1.4'
O O 0.0106 0.0060 ' International Tables Vol C Tables 4.2.6.8 and 6.1.1.4'
Zr Zr -2.9673 0.5597 ' International Tables Vol C Tables 4.2.6.8 and 6.1.1.4'

loop_
_geom_angle_atom_site_label_1
_geom_angle_atom_site_label_2
_geom_angle_atom_site_label_3
_geom_angle
_geom_angle_site_symmetry_1
_geom_angle_site_symmetry_2
_geom_angle_site_symmetry_3
_geom_angle_publ_flag
O1 Zr35 O2 73.46(7) . . . yes
O1 Zr35 O32 141.29(4) . . . yes
O1 Zr35 O17 99.79(3) . . 2_555 yes
O1 Zr35 O1 77.55(4) . . 4_555 yes
O1 Zr35 O1 119.44(3) . . 6_555 yes
O1 Zr35 O1 72.47(8) . . 7_555 yes
O1 Zr35 O2 139.42(2) . . 7_555 yes
O1 Zr35 O17 71.10(3) . . 8_555 yes
O2 Zr35 O32 67.84(3) . . . yes
O2 Zr35 O17 93.87(6) . . 2_555 yes
O1 Zr35 O2 72.97(7) 4_555 . . yes
O1 Zr35 O2 139.78(2) 6_555 . . yes
O1 Zr35 O2 139.42(2) 7_555 . . yes
O2 Zr35 O2 124.09(6) . . 7_555 yes
O2 Zr35 O17 47.88(1) . . 8_555 yes
O17 Zr35 O32 82.14(1) 2_555 . . yes
O1 Zr35 O32 91.89(2) 4_555 . . yes
O1 Zr35 O32 91.89(2) 6_555 . . yes
O1 Zr35 O32 141.29(4) 7_555 . . yes
O2 Zr35 O32 67.84(3) 7_555 . . yes
O17 Zr35 O32 82.14(1) 8_555 . . yes
O1 Zr35 O17 166.81(1) 4_555 . 2_555 yes
O1 Zr35 O17 118.29(8) 6_555 . 2_555 yes
O1 Zr35 O17 71.10(3) 7_555 . 2_555 yes
O2 Zr35 O17 47.88(1) 7_555 . 2_555 yes
O17 Zr35 O17 49.40(7) 2_555 . 8_555 yes
O1 Zr35 O1 73.46(9) 4_555 . 6_555 yes
O1 Zr35 O1 119.44(3) 4_555 . 7_555 yes
O1 Zr35 O2 139.78(2) 4_555 . 7_555 yes
O1 Zr35 O17 118.29(8) 4_555 . 8_555 yes
O1 Zr35 O1 77.55(4) 6_555 . 7_555 yes
O1 Zr35 O2 72.97(7) 6_555 . 7_555 yes
O1 Zr35 O17 166.81(1) 6_555 . 8_555 yes
O1 Zr35 O2 73.46(7) 7_555 . 7_555 yes
O1 Zr35 O17 99.79(3) 7_555 . 8_555 yes
O2 Zr35 O17 93.87(6) 7_555 . 8_555 yes
O1 Zr37 O3 73.27(7) . . . yes
O1 Zr37 O1 74.46(3) . . 2_555 yes
O1 Zr37 O3 72.74(7) . . 2_555 yes
O1 Zr37 O1 117.65(8) . . 3_555 yes
O1 Zr37 O3 140.58(4) . . 3_555 yes
O1 Zr37 O1 74.46(3) . . 4_555 yes
O1 Zr37 O3 141.39(4) . . 4_555 yes
O1 Zr37 O3 141.39(4) 2_555 . . yes
O3 Zr37 O3 77.34(8) . . 2_555 yes
O1 Zr37 O3 140.58(4) 3_555 . . yes
O3 Zr37 O3 124.17(6) . . 3_555 yes
O1 Zr37 O3 72.74(7) 4_555 . . yes
O3 Zr37 O3 77.34(8) . . 4_555 yes
O1 Zr37 O3 73.27(7) 2_555 . 2_555 yes
O1 Zr37 O1 74.46(3) 2_555 . 3_555 yes
O1 Zr37 O3 72.74(7) 2_555 . 3_555 yes
O1 Zr37 O1 117.65(8) 2_555 . 4_555 yes
O1 Zr37 O3 140.58(4) 2_555 . 4_555 yes
O1 Zr37 O3 141.39(4) 3_555 . 2_555 yes
O3 Zr37 O3 77.34(8) 2_555 . 3_555 yes
O1 Zr37 O3 140.58(4) 4_555 . 2_555 yes
O3 Zr37 O3 124.17(6) 2_555 . 4_555 yes
O1 Zr37 O3 73.27(7) 3_555 . 3_555 yes
O1 Zr37 O1 74.46(3) 3_555 . 4_555 yes
O1 Zr37 O3 72.74(7) 3_555 . 4_555 yes
O1 Zr37 O3 141.39(4) 4_555 . 3_555 yes
O3 Zr37 O3 77.34(8) 3_555 . 4_555 yes
O1 Zr37 O3 73.27(7) 4_555 . 4_555 yes
O16 Cr18 O17 105.88(4) . . . yes
O16 Cr18 O33 101.90(5) . . . yes
O16 Cr18 O34 113.20(4) . . . yes
O17 Cr18 O33 118.45(1) . . . yes
O17 Cr18 O34 107.84(4) . . . yes
O33 Cr18 O34 109.59(8) . . . yes
O14 Cr36 O15 10.92(1) . . . yes
O14 Cr36 O32 106.55(4) . . . yes
O14 Cr36 O33 103.91(3) . . . yes
O14 Cr36 O14 120.22(6) . . 7_555 yes
O14 Cr36 O15 109.79(7) . . 7_555 yes
O15 Cr36 O32 108.74(5) . . . yes
O15 Cr36 O33 111.25(4) . . . yes
O14 Cr36 O15 109.79(7) 7_555 . . yes
O15 Cr36 O15 99.19(7) . . 7_555 yes
O32 Cr36 O33 116.29(1) . . . yes
O14 Cr36 O32 106.55(4) 7_555 . . yes
O15 Cr36 O32 108.74(5) 7_555 . . yes
O14 Cr36 O33 103.91(3) 7_555 . . yes
O15 Cr36 O33 111.25(4) 7_555 . . yes
O14 Cr36 O15 10.92(1) 7_555 . 7_555 yes
O14 Cr36 H9A 54.00 . . . no
O14 Cr36 H9A 104.00 . . 7_555 no
O15 Cr36 H9A 50.00 . . . no
O15 Cr36 H9A 95.00 . . 7_555 no
O32 Cr36 H9A 63.00 . . . no
O32 Cr36 H9A 63.00 . . 7_555 no
O33 Cr36 H9A 151.00 . . . no
O33 Cr36 H9A 151.00 . . 7_555 no
O14 Cr36 H9A 104.00 7_555 . . no
O15 Cr36 H9A 95.00 7_555 . . no
H9A Cr36 H9A 57.00 . . 7_555 no
O14 Cr36 H9A 54.00 7_555 . 7_555 no
O15 Cr36 H9A 50.00 7_555 . 7_555 no
Zr35 O1 Zr37 103.11(4) . . . yes
Zr35 O1 Zr35 106.15(9) . . 2_555 yes
Zr35 O1 Zr37 103.94(4) 2_555 . . yes
Zr35 O2 C4 136.14(5) . . . yes
Zr37 O3 C4 136.18(5) . . . yes
Cr36 O14 O15 90.19(6) . . . yes
Cr36 O14 C10 103.15(7) . . . yes
O15 O14 C10 134.40(3) . . . yes
Cr36 O15 O14 78.89(7) . . . yes
Zr35 O17 Cr18 147.67(4) 4_555 . . yes
Zr35 O32 Cr36 156.86(4) . . . yes
Cr18 O33 Cr18 54.91(7) . . 7_555 yes
Cr18 O33 Cr36 138.85(5) 7_555 . . yes
Cr18 O33 Cr36 138.85(5) . . . yes
Cr18 O34 Cr18 55.58(7) . . 7_555 yes
C4 O2 H9 137.00 . . . no
Zr35 O2 H9 83.00 . . . no
C7 N8 C9 113.34(6) . . . yes
O15 O14 H10 146.00 . . . no
C10 O14 H10 27.00 . . . no
Cr36 O14 H10 118.00 . . . no
O14 O15 H10 26.00 . . . no
Cr36 O15 H10 101.00 . . . no
O3 C4 C5 119.73(6) . . . yes
O2 C4 O3 121.81 . . . yes
O2 C4 C5 118.46(6) . . . yes
C6 C5 C7 119.73(1) . . . no
C4 C5 C6 120.34(6) . . . no
C4 C5 C7 119.93(6) . . . no
C5 C6 C7 123.22(6) . . 13_555 no
N8 C7 C5 125.42(1) . . . yes
C5 C7 C6 117.05(6) . . 13_555 no
N8 C7 C6 116.16(6) . . 13_555 yes
C9 N8 H8 109.00 . . . no
C7 N8 H8 108.00 . . . no
N8 C9 C10 111.94(8) . . . yes
O14 C10 C9 80.22(5) . . . yes
O14 C10 C11 114.76(3) . . . yes
C9 C10 C11 123.80(6) . . . no
C10 C11 C12 118.98(4) . . . no
C5 C6 H6 118.00 . . . no
C7 C6 H6 118.00 13_555 . . no
N8 C9 H9 109.00 . . . no
N8 C9 H9A 109.00 . . . no
C10 C9 H9 109.00 . . . no
C10 C9 H9A 109.00 . . . no
H9 C9 H9A 109.00 . . . no
O14 C10 H10 27.00 . . . no
O14 C10 H10A 126.00 . . . no
C9 C10 H10 106.00 . . . no
C9 C10 H10A 106.00 . . . no
C11 C10 H10 106.00 . . . no
C11 C10 H10A 106.00 . . . no
H10 C10 H10A 110.00 . . . no
C10 C11 H11 107.00 . . . no
C10 C11 H11A 107.00 . . . no
C12 C11 H11 107.00 . . . no
C12 C11 H11A 107.00 . . . no
H11 C11 H11A 109.00 . . . no
C11 C12 H12 109.00 . . . no
C11 C12 H12A 109.00 . . . no
C11 C12 H12B 109.00 . . . no
H12 C12 H12A 109.00 . . . no
H12 C12 H12B 109.00 . . . no
H12A C12 H12B 110.00 . . . no

loop_
_geom_bond_atom_site_label_1
_geom_bond_atom_site_label_2
_geom_bond_distance
_geom_bond_site_symmetry_1
_geom_bond_site_symmetry_2
_geom_bond_publ_flag
Zr35 O1 2.204(3) . . yes
Zr35 O2 2.228(3) . . yes
Zr35 O32 2.299(3) . . yes
Zr35 O17 2.313(3) . 2_555 yes
Zr35 O1 2.178(3) . 4_555 yes
Zr35 O1 2.178(3) . 6_555 yes
Zr35 O1 2.204(3) . 7_555 yes
Zr35 O2 2.228(3) . 7_555 yes
Zr35 O17 2.313(3) . 8_555 yes
Zr37 O1 2.268(3) . . yes
Zr37 O3 2.228(3) . . yes
Zr37 O1 2.268(3) . 2_555 yes
Zr37 O3 2.228(3) . 2_555 yes
Zr37 O1 2.268(3) . 3_555 yes
Zr37 O3 2.228(3) . 3_555 yes
Zr37 O1 2.268(3) . 4_555 yes
Zr37 O3 2.228(3) . 4_555 yes
Cr18 O16 1.602(2) . . yes
Cr18 O17 1.680(2) . . yes
Cr18 O33 1.682(2) . . yes
Cr18 O34 1.664(2) . . yes
Cr36 O14 1.596(2) . . yes
Cr36 O15 1.626(2) . . yes
Cr36 O32 1.679(2) . . yes
Cr36 O33 1.816(2) . . yes
Cr36 O14 1.596(2) . 7_555 yes
Cr36 O15 1.626(2) . 7_555 yes
Cr36 H9A 2.0800 . 7_555 no
Cr36 H9A 2.0800 . . no
O2 C4 1.2551(15) . . yes
O3 C4 1.2564(15) . . yes
O14 O15 0.3080(4) . . yes
O14 C10 1.737(2) . . yes
O2 H9 1.4300 . . no
N8 C7 1.4195(17) . . yes
N8 C9 1.4694(18) . . yes
O14 H10 0.9700 . . no
O15 H10 1.2400 . . no
C4 C5 1.4119(17) . . no
C5 C6 1.3870(17) . . no
C5 C7 1.3858(17) . . no
C6 C7 1.4621(18) . 13_555 no
N8 H8 0.9000 . . no
C9 C10 1.5099(19) . . no
C10 C11 1.5011(18) . . no
C11 C12 1.5027(18) . . no
C6 H6 0.9300 . . no
C9 H9 0.9800 . . no
C9 H9A 0.9800 . . no
C10 H10 0.9800 . . no
C10 H10A 0.9800 . . no
C11 H11 0.9800 . . no
C11 H11A 0.9800 . . no
C12 H12 0.9700 . . no
C12 H12A 0.9700 . . no
C12 H12B 0.9700 . . no

loop_
_geom_hbond_atom_site_label_D
_geom_hbond_atom_site_label_H
_geom_hbond_atom_site_label_A
_geom_hbond_distance_DH
_geom_hbond_distance_HA
_geom_hbond_distance_DA
_geom_hbond_angle_DHA
_geom_hbond_site_symmetry_A
_geom_hbond_publ_flag
N8 H8 O34 0.9000 2.5400 3.308(4) 144.00 2_555 yes
N8 H8 O16 0.9000 2.5200 3.326(4) 150.00 8_555 yes
N8 H8 O17 0.9000 2.2800 2.872(4) 123.00 8_555 yes
O2 H9 O32 1.4300 1.5100 2.527(3) 119.00 . yes
C6 H6 O13 0.9300 1.8600 2.584(3) 133.00 . yes
C11 H11 O2 0.9800 1.9000 2.597(3) 125.00 . yes
C11 H11 O3 0.9800 2.3700 3.141(4) 135.00 . yes
C11 H11 O1 0.9800 1.8600 2.696(3) 140.00 4_555 yes
C11 H11A O33 0.9800 2.2300 3.140(4) 154.00 . yes
C11 H11A O16 0.9800 2.0700 2.695(3) 120.00 7_555 yes
C11 H11A O17 0.9800 2.2300 2.895(4) 124.00 7_555 yes
C12 H12 O16 0.9700 2.1400 2.577(3) 106.00 7_555 yes
C12 H12A O2 0.9700 2.6000 3.459(4) 148.00 4_555 yes
C12 H12A O3 0.9700 2.5000 3.192(4) 128.00 4_555 yes
C12 H12B O13 0.9700 2.1800 3.022(4) 145.00 . yes

loop_
_geom_torsion_atom_site_label_1
_geom_torsion_atom_site_label_2
_geom_torsion_atom_site_label_3
_geom_torsion_atom_site_label_4
_geom_torsion
_geom_torsion_site_symmetry_1
_geom_torsion_site_symmetry_2
_geom_torsion_site_symmetry_3
_geom_torsion_site_symmetry_4
_geom_torsion_publ_flag
O2 Zr35 O1 Zr37 -83.15 . . . . no
O32 Zr35 O1 Zr37 -84.69 . . . . no
O17 Zr35 O1 Zr37 -174.31 2_555 . . . no
O1 Zr35 O1 Zr37 -7.47 4_555 . . . no
O1 Zr35 O1 Zr37 55.19 6_555 . . . no
O1 Zr35 O1 Zr37 119.22 7_555 . . . no
O2 Zr35 O1 Zr37 153.34 7_555 . . . no
O17 Zr35 O1 Zr37 -133.52 8_555 . . . no
O2 Zr35 O1 Zr35 167.89 . . . 2_555 no
O17 Zr35 O2 C4 120.13 8_555 . . . no
O1 Zr35 O2 C4 40.91 . . . . no
O32 Zr35 O2 C4 -140.13 . . . . no
O17 Zr35 O2 C4 139.98 2_555 . . . no
O1 Zr35 O2 C4 -40.80 4_555 . . . no
O1 Zr35 O2 C4 -75.37 6_555 . . . no
O1 Zr35 O2 C4 74.82 7_555 . . . no
O2 Zr35 O2 C4 179.97 7_555 . . . no
O1 Zr35 O32 Cr36 109.08 . . . . no
O2 Zr35 O32 Cr36 107.49 . . . . no
O1 Zr37 O1 Zr35 -55.36 3_555 . . . no
O1 Zr37 O1 Zr35 -117.99 2_555 . . . no
O3 Zr37 O1 Zr35 165.09 2_555 . . . no
O3 Zr37 O1 Zr35 41.49 4_555 . . . no
O3 Zr37 O1 Zr35 -165.88 . . . 2_555 no
O3 Zr37 O1 Zr35 83.50 . . . . no
O1 Zr37 O3 C4 -39.57 . . . . no
O1 Zr37 O3 C4 -74.02 2_555 . . . no
O3 Zr37 O1 Zr35 -152.59 3_555 . . . no
O1 Zr37 O1 Zr35 7.27 4_555 . . . no
O3 Zr37 O3 C4 179.98 3_555 . . . no
O1 Zr37 O3 C4 38.92 4_555 . . . no
O3 Zr37 O3 C4 115.09 4_555 . . . no
O1 Zr37 O3 C4 73.86 3_555 . . . no
O3 Zr37 O3 C4 -115.09 2_555 . . . no
O34 Cr18 O17 Zr35 77.60 . . . 4_555 no
O33 Cr18 O17 Zr35 -47.49 . . . 4_555 no
O34 Cr18 O33 Cr18 42.05 . 7_555 . . no
O16 Cr18 O34 Cr18 155.20 . . . 7_555 no
O17 Cr18 O34 Cr18 -88.01 . . . 7_555 no
O33 Cr18 O34 Cr18 42.21 . . . 7_555 no
O33 Cr18 O34 Cr18 -42.21 . 7_555 . . no
O34 Cr18 O33 Cr36 -168.52 . . . . no
O16 Cr18 O33 Cr18 -162.20 . . . 7_555 no
O17 Cr18 O33 Cr18 82.19 . . . 7_555 no
O34 Cr18 O33 Cr18 -42.05 . . . 7_555 no
O17 Cr18 O33 Cr36 -44.29 . . . . no
O16 Cr18 O17 Zr35 -160.94 . . . 4_555 no
O16 Cr18 O33 Cr36 71.33 . . . . no
O15 Cr36 O15 O14 -166.36 7_555 . . . no
O14 Cr36 O14 O15 17.86 7_555 . . . no
O15 Cr36 O14 O15 14.32 7_555 . . . no
O14 Cr36 O32 Zr35 -115.25 . . . . no
O15 Cr36 O32 Zr35 -126.48 . . . . no
O33 Cr36 O32 Zr35 0.00 . . . . no
O32 Cr36 O14 O15 -103.26 . . . . no
O33 Cr36 O14 O15 133.40 . . . . no
O15 Cr36 O14 C10 150.32 7_555 . . . no
O32 Cr36 O15 O14 80.16 . . . . no
O33 Cr36 O15 O14 -49.18 . . . . no
O14 Cr36 O15 O14 -163.64 7_555 . . . no
O14 Cr36 O33 Cr18 161.20 . . . . no
O15 Cr36 O33 Cr18 169.69 . . . . no
O32 Cr36 O33 Cr18 44.47 . . . . no
O14 Cr36 O33 Cr18 -72.25 7_555 . . . no
O15 Cr36 O33 Cr18 -80.74 7_555 . . . no
O14 Cr36 O33 Cr18 72.25 . . . 7_555 no
O15 Cr36 O33 Cr18 80.74 . . . 7_555 no
O15 Cr36 O14 C10 136.00 . . . . no
O32 Cr36 O14 C10 32.74 . . . . no
O33 Cr36 O14 C10 -90.60 . . . . no
O14 Cr36 O14 C10 153.86 7_555 . . . no
Zr35 O2 C4 O3 0.02 . . . . no
Zr35 O2 C4 C5 180.00 . . . . no
Zr37 O3 C4 C5 179.98 . . . . no
Zr37 O3 C4 O2 0.02 . . . . no
C10 O14 O15 Cr36 -108.76 . . . . no
O15 O14 C10 C9 32.43 . . . . no
Cr36 O14 C10 C11 51.75 . . . . no
Cr36 O14 C10 C9 -71.08 . . . . no
O15 O14 C10 C11 155.26 . . . . no
C7 N8 C9 C10 -29.21 . . . . no
C9 N8 C7 C6 129.97 . . . 13_555 no
C9 N8 C7 C5 -36.16 . . . . no
O2 C4 C5 C7 10.44 . . . . no
O2 C4 C5 C6 -169.58 . . . . no
O3 C4 C5 C7 -169.56 . . . . no
O3 C4 C5 C6 10.42 . . . . no
C6 C5 C7 N8 165.49 . . . . no
C6 C5 C7 C6 -0.53 . . . 13_555 no
C4 C5 C7 N8 -14.53 . . . . no
C4 C5 C7 C6 179.45 . . . 13_555 no
C4 C5 C6 C7 -179.42 . . . 13_555 no
C7 C5 C6 C7 0.57 . . . 13_555 no
C5 C6 C7 C5 -0.55 . . 13_555 13_555 no
C5 C6 C7 N8 166.78 . . 13_555 13_555 no
N8 C9 C10 O14 -122.71 . . . . no
N8 C9 C10 C11 123.96 . . . . no
O14 C10 C11 C12 115.96 . . . . no
C9 C10 C11 C12 -149.24 . . . . no
